data_1574499
loop_
_publ_author_name
'LaPierre, Etienne A.'
'Suvinen, Roope A.'
'Patrick, Brian O.'
'Tuononen, Heikki M.'
'Manners, Ian'

_publ_section_title
;
 Multi-site reduction of hexachlorophosphazene to low-valent PN
 heterocycles and extension to the reduction of poly-chlorophosphazene
;
_journal_issue 22
_journal_name_full 'Chemical Science'
_journal_page_first 9820
_journal_page_last 9832
_journal_paper_doi 10.1039/D4SC07559E
_journal_volume 16
_journal_year 2025
_chemical_formula_moiety 'C40 H61 Cl4  N4 P3 Ru2'
_chemical_formula_sum 'C40 H61 Cl4 N4 P3 Ru2'
_chemical_formula_weight 1034.77
_space_group_crystal_system triclinic
_space_group_IT_number 2
_space_group_name_Hall '-P 1'
_space_group_name_H-M_alt 'P -1'
_atom_sites_solution_hydrogens geom
_audit_creation_method SHELXL-2018/3
_audit_update_record
;
2024-09-11 deposited with the CCDC.	2025-04-15 downloaded from the CCDC.
;
_cell_angle_alpha 115.819(3)
_cell_angle_beta 91.208(3)
_cell_angle_gamma 106.688(3)
_cell_formula_units_Z 2
_cell_length_a 11.5068(11)
_cell_length_b 15.2965(15)
_cell_length_c 16.8157(16)
_cell_measurement_reflns_used 9870
_cell_measurement_temperature 296(2)
_cell_measurement_theta_max 24.78
_cell_measurement_theta_min 2.44
_cell_volume 2515.2(4)
_computing_cell_refinement 'Bruker SAINT'
_computing_data_collection 'Bruker APEX2'
_computing_data_reduction 'Bruker SAINT'
_computing_molecular_graphics 'Bruker SHELXTL'
_computing_publication_material 'LinXTL v. 5.9.9 (Spasyuk, 2009)'
_computing_structure_refinement 'SHELXL-2014 (Sheldrick 2014)'
_computing_structure_solution 'SHELXS-97 (Sheldrick 2008)'
_diffrn_ambient_temperature 296(2)
_diffrn_measured_fraction_theta_full 0.996
_diffrn_measured_fraction_theta_max 0.996
_diffrn_measurement_device_type 'Bruker APEX-II CCD'
_diffrn_measurement_method '\f and \w scans'
_diffrn_radiation_type 'Mo k\a'
_diffrn_radiation_wavelength 0.71073
_diffrn_reflns_av_R_equivalents 0.0524
_diffrn_reflns_av_unetI/netI 0.0564
_diffrn_reflns_Laue_measured_fraction_full 0.996
_diffrn_reflns_Laue_measured_fraction_max 0.996
_diffrn_reflns_limit_h_max 13
_diffrn_reflns_limit_h_min -13
_diffrn_reflns_limit_k_max 18
_diffrn_reflns_limit_k_min -18
_diffrn_reflns_limit_l_max 19
_diffrn_reflns_limit_l_min -19
_diffrn_reflns_number 36905
_diffrn_reflns_point_group_measured_fraction_full 0.996
_diffrn_reflns_point_group_measured_fraction_max 0.996
_diffrn_reflns_theta_full 24.818
_diffrn_reflns_theta_max 24.818
_diffrn_reflns_theta_min 1.365
_exptl_absorpt_coefficient_mu 0.938
_exptl_absorpt_correction_T_max 0.7451
_exptl_absorpt_correction_T_min 0.6087
_exptl_absorpt_correction_type multi-scan
_exptl_absorpt_process_details 'Sadabs (Sheldrick, 1996)'
_exptl_crystal_colour Brown
_exptl_crystal_density_diffrn 1.366
_exptl_crystal_density_method 'not measured'
_exptl_crystal_description blade
_exptl_crystal_F_000 1060
_exptl_crystal_size_max 0.30
_exptl_crystal_size_mid 0.095
_exptl_crystal_size_min 0.05
_refine_diff_density_max 1.090
_refine_diff_density_min -0.483
_refine_diff_density_rms 0.092
_refine_ls_extinction_method none
_refine_ls_goodness_of_fit_ref 1.004
_refine_ls_hydrogen_treatment constr
_refine_ls_matrix_type full
_refine_ls_number_parameters 496
_refine_ls_number_reflns 8623
_refine_ls_number_restraints 0
_refine_ls_restrained_S_all 1.004
_refine_ls_R_factor_all 0.0653
_refine_ls_R_factor_gt 0.0351
_refine_ls_shift/su_max 0.001
_refine_ls_shift/su_mean 0.000
_refine_ls_structure_factor_coef Fsqd
_refine_ls_weighting_details 'w=1/[\s^2^(Fo^2^)+(0.0309P)^2^+2.2807P] where P=(Fo^2^+2Fc^2^)/3'
_refine_ls_weighting_scheme calc
_refine_ls_wR_factor_gt 0.0680
_refine_ls_wR_factor_ref 0.0768
_reflns_Friedel_coverage 0.000
_reflns_number_gt 6161
_reflns_number_total 8623
_reflns_threshold_expression 'I > 2\s(I)'
_cod_data_source_file d4sc07559e2.cif
_cod_data_source_block im126_a
_cod_depositor_comments 'Adding full bibliography for 1574493--1574501.cif.'
_cod_database_code 1574499
_shelx_shelxl_version_number 2018/3
_shelx_space_group_comment
;
The symmetry employed for this shelxl refinement is uniquely defined
by the following loop, which should always be used as a source of
symmetry information in preference to the above space-group names.
They are only intended as comments.
;
_shelx_estimated_absorpt_t_min 0.766
_shelx_estimated_absorpt_t_max 0.955

loop_
_space_group_symop_operation_xyz
'x, y, z'
'-x, -y, -z'

loop_
_atom_site_label
_atom_site_type_symbol
_atom_site_fract_x
_atom_site_fract_y
_atom_site_fract_z
_atom_site_U_iso_or_equiv
_atom_site_adp_type
_atom_site_occupancy
_atom_site_site_symmetry_order
_atom_site_calc_flag
_atom_site_refinement_flags_posn
_atom_site_refinement_flags_adp
_atom_site_refinement_flags_occupancy
_atom_site_disorder_assembly
_atom_site_disorder_group
Ru2 Ru 0.65333(3) 0.82105(2) 0.44882(2) 0.01741(9) Uani 1 1 d . . . . .
Ru1 Ru 0.65646(3) 0.80930(2) 0.28197(2) 0.01776(9) Uani 1 1 d . . . . .
Cl1 Cl 0.49650(8) 0.39075(7) 0.30366(7) 0.0242(2) Uani 1 1 d . . . . .
Cl4 Cl 0.47913(8) 0.82461(8) 0.36153(7) 0.0248(2) Uani 1 1 d . . . . .
Cl2 Cl 0.50256(9) 0.37922(7) 0.11755(6) 0.0256(2) Uani 1 1 d . . . . .
P2 P 0.68739(9) 0.68991(7) 0.32345(7) 0.0174(2) Uani 1 1 d . . . . .
Cl3 Cl 0.76383(9) 0.96586(8) 0.42106(7) 0.0296(2) Uani 1 1 d . . . . .
P3 P 0.59700(9) 0.47316(8) 0.24489(7) 0.0188(2) Uani 1 1 d . . . . .
P1 P 0.84447(9) 0.57132(8) 0.31082(7) 0.0211(2) Uani 1 1 d . . . . .
N3 N 0.7294(3) 0.4656(2) 0.2461(2) 0.0204(7) Uani 1 1 d . . . . .
N4 N 1.0159(3) 0.4746(2) 0.24678(19) 0.0152(7) Uani 1 1 d . . . . .
N2 N 0.5730(3) 0.5789(2) 0.2826(2) 0.0189(7) Uani 1 1 d . . . . .
N1 N 0.8210(3) 0.6763(2) 0.3223(2) 0.0201(7) Uani 1 1 d . . . . .
C9 C 0.9267(3) 0.3716(3) 0.2054(2) 0.0163(9) Uani 1 1 d . . . . .
C1 C 0.9855(3) 0.5608(3) 0.2765(2) 0.0186(9) Uani 1 1 d . . . . .
C18 C 0.9219(3) 0.3745(3) 0.0536(3) 0.0216(9) Uani 1 1 d . . . . .
H18 H 0.986377 0.440679 0.090192 0.026 Uiso 1 1 calc R U . . .
C10 C 0.8807(3) 0.3250(3) 0.2593(3) 0.0198(9) Uani 1 1 d . . . . .
C14 C 0.8856(3) 0.3229(3) 0.1123(3) 0.0215(9) Uani 1 1 d . . . . .
C15 C 0.9140(3) 0.3773(3) 0.3604(3) 0.0208(9) Uani 1 1 d . . . . .
H15 H 0.974997 0.445509 0.379820 0.025 Uiso 1 1 calc R U . . .
C33 C 0.7719(3) 0.8425(3) 0.5615(2) 0.0208(9) Uani 1 1 d . . . . .
C5 C 1.1225(4) 0.6894(3) 0.2384(3) 0.0243(9) Uani 1 1 d . . . . .
H5A H 1.116193 0.631184 0.182030 0.036 Uiso 1 1 calc R U . . .
H5B H 1.202601 0.739919 0.253471 0.036 Uiso 1 1 calc R U . . .
H5C H 1.060775 0.718749 0.233876 0.036 Uiso 1 1 calc R U . . .
C2 C 1.1031(3) 0.6550(3) 0.3114(3) 0.0201(9) Uani 1 1 d . . . . .
C32 C 0.6980(3) 0.9093(3) 0.5940(2) 0.0199(9) Uani 1 1 d . . . . .
C35 C 0.5652(3) 0.7406(3) 0.5217(2) 0.0193(9) Uani 1 1 d . . . . .
C21 C 0.5774(4) 0.8166(3) 0.1676(3) 0.0245(9) Uani 1 1 d . . . . .
C25 C 0.5736(3) 0.7131(3) 0.1431(2) 0.0208(9) Uani 1 1 d . . . . .
C34 C 0.6894(3) 0.7390(3) 0.5218(2) 0.0195(9) Uani 1 1 d . . . . .
C31 C 0.5720(3) 0.8468(3) 0.5690(2) 0.0226(9) Uani 1 1 d . . . . .
C23 C 0.7779(3) 0.8190(3) 0.1890(3) 0.0218(9) Uani 1 1 d . . . . .
C24 C 0.6986(3) 0.7148(3) 0.1523(2) 0.0220(9) Uani 1 1 d . . . . .
C17 C 0.9699(4) 0.3162(3) 0.3932(3) 0.0296(10) Uani 1 1 d . . . . .
H17A H 0.907298 0.253611 0.382977 0.044 Uiso 1 1 calc R U . . .
H17B H 1.002264 0.356742 0.456058 0.044 Uiso 1 1 calc R U . . .
H17C H 1.034937 0.300297 0.360853 0.044 Uiso 1 1 calc R U . . .
C3 C 1.2004(3) 0.6088(3) 0.3238(3) 0.0228(9) Uani 1 1 d . . . . .
H3A H 1.277728 0.640843 0.310189 0.027 Uiso 1 1 calc R U . . .
H3B H 1.214167 0.621008 0.385446 0.027 Uiso 1 1 calc R U . . .
C39 C 0.4528(3) 0.6478(3) 0.4876(3) 0.0247(10) Uani 1 1 d . . . . .
H39A H 0.381852 0.666467 0.480287 0.037 Uiso 1 1 calc R U . . .
H39B H 0.443542 0.620486 0.529638 0.037 Uiso 1 1 calc R U . . .
H39C H 0.460462 0.596822 0.430874 0.037 Uiso 1 1 calc R U . . .
C8 C 1.1864(3) 0.4327(3) 0.3040(3) 0.0259(10) Uani 1 1 d . . . . .
H8A H 1.273296 0.444065 0.309013 0.039 Uiso 1 1 calc R U . . .
H8B H 1.142367 0.360851 0.267500 0.039 Uiso 1 1 calc R U . . .
H8C H 1.163947 0.454757 0.362531 0.039 Uiso 1 1 calc R U . . .
C22 C 0.7025(4) 0.8815(3) 0.1952(3) 0.0224(9) Uani 1 1 d . . . . .
C4 C 1.1540(3) 0.4938(3) 0.2610(3) 0.0208(9) Uani 1 1 d . . . . .
C38 C 0.7219(4) 0.6445(3) 0.4970(3) 0.0237(9) Uani 1 1 d . . . . .
H38A H 0.661346 0.587369 0.448379 0.036 Uiso 1 1 calc R U . . .
H38B H 0.724017 0.631207 0.547756 0.036 Uiso 1 1 calc R U . . .
H38C H 0.801263 0.653611 0.479004 0.036 Uiso 1 1 calc R U . . .
C11 C 0.7945(4) 0.2268(3) 0.2170(3) 0.0271(10) Uani 1 1 d . . . . .
H11 H 0.762190 0.194413 0.251173 0.033 Uiso 1 1 calc R U . . .
C13 C 0.8000(4) 0.2239(3) 0.0737(3) 0.0288(10) Uani 1 1 d . . . . .
H13 H 0.772363 0.189591 0.012158 0.035 Uiso 1 1 calc R U . . .
C20 C 0.8123(4) 0.3970(3) 0.0237(3) 0.0272(10) Uani 1 1 d . . . . .
H20A H 0.749878 0.333390 -0.016070 0.041 Uiso 1 1 calc R U . . .
H20B H 0.838706 0.437772 -0.006800 0.041 Uiso 1 1 calc R U . . .
H20C H 0.779536 0.433889 0.075231 0.041 Uiso 1 1 calc R U . . .
C16 C 0.8009(4) 0.3910(3) 0.4048(3) 0.0289(10) Uani 1 1 d . . . . .
H16A H 0.765390 0.429551 0.385457 0.043 Uiso 1 1 calc R U . . .
H16B H 0.825321 0.427235 0.468803 0.043 Uiso 1 1 calc R U . . .
H16C H 0.741270 0.324691 0.388056 0.043 Uiso 1 1 calc R U . . .
C6 C 1.1052(3) 0.7470(3) 0.3995(3) 0.0260(10) Uani 1 1 d . . . . .
H6A H 1.046727 0.776999 0.390280 0.039 Uiso 1 1 calc R U . . .
H6B H 1.186080 0.797257 0.419512 0.039 Uiso 1 1 calc R U . . .
H6C H 1.083956 0.724478 0.443979 0.039 Uiso 1 1 calc R U . . .
C12 C 0.7557(4) 0.1760(3) 0.1249(3) 0.0338(11) Uani 1 1 d . . . . .
H12 H 0.699759 0.109460 0.097810 0.041 Uiso 1 1 calc R U . . .
C7 C 1.2021(3) 0.4642(3) 0.1722(3) 0.0284(10) Uani 1 1 d . . . . .
H7A H 1.160052 0.392752 0.132374 0.043 Uiso 1 1 calc R U . . .
H7B H 1.288801 0.475977 0.182752 0.043 Uiso 1 1 calc R U . . .
H7C H 1.187514 0.505191 0.145688 0.043 Uiso 1 1 calc R U . . .
C30 C 0.4606(3) 0.6190(3) 0.1056(3) 0.0280(10) Uani 1 1 d . . . . .
H30A H 0.473536 0.569127 0.121687 0.042 Uiso 1 1 calc R U . . .
H30B H 0.444851 0.590322 0.041462 0.042 Uiso 1 1 calc R U . . .
H30C H 0.391377 0.637507 0.129593 0.042 Uiso 1 1 calc R U . . .
C37 C 0.9098(3) 0.8749(3) 0.5763(3) 0.0270(10) Uani 1 1 d . . . . .
H37A H 0.935485 0.822934 0.530771 0.041 Uiso 1 1 calc R U . . .
H37B H 0.939324 0.884091 0.634196 0.041 Uiso 1 1 calc R U . . .
H37C H 0.942708 0.938566 0.573582 0.041 Uiso 1 1 calc R U . . .
C29 C 0.7385(4) 0.6221(3) 0.1183(3) 0.0235(9) Uani 1 1 d . . . . .
H29A H 0.815256 0.638178 0.153676 0.035 Uiso 1 1 calc R U . . .
H29B H 0.748621 0.601464 0.056856 0.035 Uiso 1 1 calc R U . . .
H29C H 0.677181 0.567104 0.122315 0.035 Uiso 1 1 calc R U . . .
C36 C 0.7474(4) 1.0244(3) 0.6438(3) 0.0303(10) Uani 1 1 d . . . . .
H36A H 0.688270 1.052093 0.631443 0.045 Uiso 1 1 calc R U . . .
H36B H 0.822775 1.048757 0.624955 0.045 Uiso 1 1 calc R U . . .
H36C H 0.762652 1.046047 0.707005 0.045 Uiso 1 1 calc R U . . .
C27 C 0.7486(4) 0.9947(3) 0.2266(3) 0.0327(11) Uani 1 1 d . . . . .
H27A H 0.683157 1.022278 0.245383 0.049 Uiso 1 1 calc R U . . .
H27B H 0.777333 1.008208 0.178570 0.049 Uiso 1 1 calc R U . . .
H27C H 0.815130 1.026582 0.276130 0.049 Uiso 1 1 calc R U . . .
C26 C 0.4677(4) 0.8503(3) 0.1644(3) 0.0314(10) Uani 1 1 d . . . . .
H26A H 0.398657 0.807785 0.176597 0.047 Uiso 1 1 calc R U . . .
H26B H 0.447870 0.843881 0.105937 0.047 Uiso 1 1 calc R U . . .
H26C H 0.486338 0.920698 0.208565 0.047 Uiso 1 1 calc R U . . .
C40 C 0.4632(4) 0.8841(3) 0.5876(3) 0.0296(10) Uani 1 1 d . . . . .
H40A H 0.486005 0.953342 0.595815 0.044 Uiso 1 1 calc R U . . .
H40B H 0.437423 0.882235 0.640908 0.044 Uiso 1 1 calc R U . . .
H40C H 0.396861 0.840475 0.537890 0.044 Uiso 1 1 calc R U . . .
C19 C 0.9742(4) 0.3129(4) -0.0267(3) 0.0353(11) Uani 1 1 d . . . . .
H19A H 1.040225 0.296957 -0.006317 0.053 Uiso 1 1 calc R U . . .
H19B H 1.004748 0.352744 -0.057427 0.053 Uiso 1 1 calc R U . . .
H19C H 0.910667 0.250278 -0.066743 0.053 Uiso 1 1 calc R U . . .
C28 C 0.9168(3) 0.8575(3) 0.2090(3) 0.0302(10) Uani 1 1 d . . . . .
H28A H 0.945112 0.925953 0.257856 0.045 Uiso 1 1 calc R U . . .
H28B H 0.948823 0.857945 0.156868 0.045 Uiso 1 1 calc R U . . .
H28C H 0.944876 0.812966 0.224973 0.045 Uiso 1 1 calc R U . . .

loop_
_atom_site_aniso_label
_atom_site_aniso_U_11
_atom_site_aniso_U_22
_atom_site_aniso_U_33
_atom_site_aniso_U_23
_atom_site_aniso_U_13
_atom_site_aniso_U_12
Ru2 0.01375(16) 0.01711(18) 0.01772(18) 0.00400(14) 0.00087(13) 0.00659(13)
Ru1 0.01501(16) 0.01635(18) 0.01892(18) 0.00481(14) 0.00171(13) 0.00641(13)
Cl1 0.0174(5) 0.0247(6) 0.0321(6) 0.0144(5) 0.0044(4) 0.0070(4)
Cl4 0.0168(5) 0.0351(6) 0.0279(6) 0.0160(5) 0.0054(4) 0.0134(4)
Cl2 0.0233(5) 0.0215(5) 0.0225(5) 0.0034(4) -0.0009(4) 0.0054(4)
P2 0.0137(5) 0.0175(5) 0.0189(5) 0.0061(5) 0.0020(4) 0.0060(4)
Cl3 0.0322(6) 0.0195(5) 0.0248(6) 0.0052(5) 0.0022(5) -0.0002(4)
P3 0.0137(5) 0.0188(6) 0.0204(6) 0.0057(5) 0.0016(4) 0.0061(4)
P1 0.0162(5) 0.0207(6) 0.0247(6) 0.0081(5) 0.0038(4) 0.0076(4)
N3 0.0129(16) 0.0152(17) 0.0300(19) 0.0074(15) 0.0032(14) 0.0050(13)
N4 0.0099(15) 0.0166(17) 0.0168(17) 0.0066(14) 0.0012(13) 0.0028(13)
N2 0.0142(16) 0.0196(18) 0.0221(18) 0.0083(15) 0.0030(14) 0.0064(14)
N1 0.0128(16) 0.0198(18) 0.0255(18) 0.0081(15) 0.0014(14) 0.0061(14)
C9 0.0124(19) 0.016(2) 0.022(2) 0.0072(18) 0.0032(17) 0.0081(16)
C1 0.021(2) 0.024(2) 0.015(2) 0.0103(18) 0.0032(17) 0.0119(18)
C18 0.020(2) 0.022(2) 0.021(2) 0.0080(19) 0.0024(18) 0.0077(17)
C10 0.017(2) 0.024(2) 0.024(2) 0.0123(19) 0.0022(17) 0.0151(18)
C14 0.017(2) 0.022(2) 0.026(2) 0.0086(19) 0.0045(18) 0.0109(17)
C15 0.018(2) 0.019(2) 0.026(2) 0.0106(19) 0.0062(18) 0.0074(17)
C33 0.018(2) 0.021(2) 0.020(2) 0.0054(18) -0.0015(17) 0.0082(17)
C5 0.023(2) 0.023(2) 0.026(2) 0.0115(19) 0.0044(18) 0.0053(18)
C2 0.0129(19) 0.020(2) 0.026(2) 0.0088(18) 0.0008(17) 0.0047(16)
C32 0.023(2) 0.016(2) 0.011(2) -0.0011(17) -0.0009(17) 0.0068(17)
C35 0.018(2) 0.023(2) 0.016(2) 0.0075(18) 0.0014(17) 0.0069(17)
C21 0.027(2) 0.031(2) 0.020(2) 0.011(2) 0.0049(18) 0.0158(19)
C25 0.022(2) 0.022(2) 0.011(2) 0.0028(18) -0.0017(17) 0.0055(17)
C34 0.018(2) 0.028(2) 0.014(2) 0.0099(18) -0.0001(17) 0.0099(18)
C31 0.023(2) 0.034(3) 0.014(2) 0.0113(19) 0.0010(17) 0.0142(19)
C23 0.022(2) 0.017(2) 0.025(2) 0.0081(18) 0.0079(18) 0.0065(17)
C24 0.025(2) 0.024(2) 0.010(2) 0.0010(17) 0.0041(17) 0.0081(18)
C17 0.027(2) 0.037(3) 0.034(3) 0.023(2) 0.006(2) 0.011(2)
C3 0.014(2) 0.022(2) 0.028(2) 0.0091(19) 0.0004(17) 0.0037(17)
C39 0.018(2) 0.031(2) 0.023(2) 0.012(2) -0.0007(18) 0.0057(18)
C8 0.015(2) 0.028(2) 0.035(3) 0.013(2) 0.0038(18) 0.0111(18)
C22 0.026(2) 0.019(2) 0.024(2) 0.0099(19) 0.0077(18) 0.0091(18)
C4 0.0086(18) 0.030(2) 0.026(2) 0.0134(19) 0.0025(17) 0.0080(17)
C38 0.023(2) 0.024(2) 0.022(2) 0.0063(19) -0.0009(18) 0.0105(18)
C11 0.026(2) 0.019(2) 0.036(3) 0.013(2) 0.004(2) 0.0062(18)
C13 0.031(2) 0.026(2) 0.021(2) 0.003(2) -0.0023(19) 0.010(2)
C20 0.030(2) 0.030(2) 0.023(2) 0.012(2) 0.0023(19) 0.014(2)
C16 0.025(2) 0.034(3) 0.032(3) 0.018(2) 0.010(2) 0.012(2)
C6 0.016(2) 0.025(2) 0.028(2) 0.0081(19) -0.0008(18) 0.0014(17)
C12 0.034(3) 0.018(2) 0.038(3) 0.008(2) -0.005(2) 0.0011(19)
C7 0.014(2) 0.038(3) 0.039(3) 0.019(2) 0.0106(19) 0.0143(19)
C30 0.022(2) 0.030(2) 0.024(2) 0.009(2) -0.0002(19) 0.0054(19)
C37 0.020(2) 0.025(2) 0.029(2) 0.007(2) -0.0033(18) 0.0075(18)
C29 0.026(2) 0.021(2) 0.020(2) 0.0056(18) 0.0070(18) 0.0081(18)
C36 0.033(2) 0.027(2) 0.022(2) 0.003(2) 0.000(2) 0.013(2)
C27 0.037(3) 0.032(3) 0.038(3) 0.020(2) 0.012(2) 0.016(2)
C26 0.030(2) 0.036(3) 0.033(3) 0.017(2) 0.001(2) 0.014(2)
C40 0.028(2) 0.036(3) 0.026(2) 0.012(2) 0.009(2) 0.017(2)
C19 0.030(2) 0.050(3) 0.029(3) 0.017(2) 0.005(2) 0.020(2)
C28 0.022(2) 0.025(2) 0.036(3) 0.008(2) 0.012(2) 0.0057(18)

loop_
_atom_type_symbol
_atom_type_description
_atom_type_scat_dispersion_real
_atom_type_scat_dispersion_imag
_atom_type_scat_source
C C 0.0033 0.0016 'International Tables Vol C Tables 4.2.6.8 and 6.1.1.4'
H H 0.0000 0.0000 'International Tables Vol C Tables 4.2.6.8 and 6.1.1.4'
Cl Cl 0.1484 0.1585 'International Tables Vol C Tables 4.2.6.8 and 6.1.1.4'
N N 0.0061 0.0033 'International Tables Vol C Tables 4.2.6.8 and 6.1.1.4'
P P 0.1023 0.0942 'International Tables Vol C Tables 4.2.6.8 and 6.1.1.4'
Ru Ru -1.2594 0.8363 'International Tables Vol C Tables 4.2.6.8 and 6.1.1.4'

loop_
_geom_angle_atom_site_label_1
_geom_angle_atom_site_label_2
_geom_angle_atom_site_label_3
_geom_angle
_geom_angle_site_symmetry_1
_geom_angle_site_symmetry_3
_geom_angle_publ_flag
C33 Ru2 C35 65.21(14) . . ?
C33 Ru2 C31 64.97(14) . . ?
C35 Ru2 C31 38.79(14) . . ?
C33 Ru2 C32 39.08(13) . . ?
C35 Ru2 C32 64.71(14) . . ?
C31 Ru2 C32 38.20(14) . . ?
C33 Ru2 C34 38.19(14) . . ?
C35 Ru2 C34 38.34(13) . . ?
C31 Ru2 C34 63.83(14) . . ?
C32 Ru2 C34 63.81(14) . . ?
C33 Ru2 P2 105.79(10) . . ?
C35 Ru2 P2 102.29(10) . . ?
C31 Ru2 P2 141.04(11) . . ?
C32 Ru2 P2 144.74(10) . . ?
C34 Ru2 P2 85.52(10) . . ?
C33 Ru2 Cl3 103.19(11) . . ?
C35 Ru2 Cl3 158.79(10) . . ?
C31 Ru2 Cl3 120.90(11) . . ?
C32 Ru2 Cl3 94.91(11) . . ?
C34 Ru2 Cl3 139.02(10) . . ?
P2 Ru2 Cl3 97.94(4) . . ?
C33 Ru2 Cl4 160.11(10) . . ?
C35 Ru2 Cl4 104.19(10) . . ?
C31 Ru2 Cl4 96.03(10) . . ?
C32 Ru2 Cl4 121.79(10) . . ?
C34 Ru2 Cl4 139.87(10) . . ?
P2 Ru2 Cl4 92.68(3) . . ?
Cl3 Ru2 Cl4 80.98(4) . . ?
C33 Ru2 Ru1 141.76(10) . . ?
C35 Ru2 Ru1 143.52(10) . . ?
C31 Ru2 Ru1 152.07(10) . . ?
C32 Ru2 Ru1 150.90(11) . . ?
C34 Ru2 Ru1 139.40(10) . . ?
P2 Ru2 Ru1 54.04(3) . . ?
Cl3 Ru2 Ru1 56.15(3) . . ?
Cl4 Ru2 Ru1 56.36(2) . . ?
C23 Ru1 C25 65.46(14) . . ?
C23 Ru1 C21 64.92(15) . . ?
C25 Ru1 C21 38.84(14) . . ?
C23 Ru1 C22 38.93(14) . . ?
C25 Ru1 C22 64.87(15) . . ?
C21 Ru1 C22 38.24(15) . . ?
C23 Ru1 C24 38.50(14) . . ?
C25 Ru1 C24 38.64(14) . . ?
C21 Ru1 C24 64.14(14) . . ?
C22 Ru1 C24 64.12(15) . . ?
C23 Ru1 P2 106.81(11) . . ?
C25 Ru1 P2 101.64(11) . . ?
C21 Ru1 P2 140.39(11) . . ?
C22 Ru1 P2 145.53(10) . . ?
C24 Ru1 P2 85.39(11) . . ?
C23 Ru1 Cl3 102.47(11) . . ?
C25 Ru1 Cl3 159.21(11) . . ?
C21 Ru1 Cl3 121.46(11) . . ?
C22 Ru1 Cl3 94.93(11) . . ?
C24 Ru1 Cl3 138.21(10) . . ?
P2 Ru1 Cl3 98.07(4) . . ?
C23 Ru1 Cl4 158.91(11) . . ?
C25 Ru1 Cl4 104.10(10) . . ?
C21 Ru1 Cl4 95.23(11) . . ?
C22 Ru1 Cl4 120.55(10) . . ?
C24 Ru1 Cl4 140.37(10) . . ?
P2 Ru1 Cl4 93.00(4) . . ?
Cl3 Ru1 Cl4 81.28(3) . . ?
C23 Ru1 Ru2 142.09(11) . . ?
C25 Ru1 Ru2 143.20(11) . . ?
C21 Ru1 Ru2 151.78(10) . . ?
C22 Ru1 Ru2 150.95(10) . . ?
C24 Ru1 Ru2 139.23(11) . . ?
P2 Ru1 Ru2 54.07(3) . . ?
Cl3 Ru1 Ru2 56.27(3) . . ?
Cl4 Ru1 Ru2 56.77(2) . . ?
Ru1 Cl4 Ru2 66.87(3) . . ?
N1 P2 N2 113.01(16) . . ?
N1 P2 Ru1 118.13(12) . . ?
N2 P2 Ru1 114.95(12) . . ?
N1 P2 Ru2 119.23(12) . . ?
N2 P2 Ru2 113.79(11) . . ?
Ru1 P2 Ru2 71.89(3) . . ?
Ru1 Cl3 Ru2 67.58(3) . . ?
N3 P3 N2 122.43(16) . . ?
N3 P3 Cl2 107.69(13) . . ?
N2 P3 Cl2 109.78(12) . . ?
N3 P3 Cl1 109.23(13) . . ?
N2 P3 Cl1 107.78(12) . . ?
Cl2 P3 Cl1 96.95(6) . . ?
N1 P1 N3 113.29(16) . . ?
N1 P1 C1 113.80(17) . . ?
N3 P1 C1 110.75(17) . . ?
P3 N3 P1 117.60(18) . . ?
C1 N4 C9 123.9(3) . . ?
C1 N4 C4 114.1(3) . . ?
C9 N4 C4 122.0(3) . . ?
P3 N2 P2 121.84(18) . . ?
P2 N1 P1 123.57(19) . . ?
C10 C9 C14 122.0(3) . . ?
C10 C9 N4 119.4(3) . . ?
C14 C9 N4 118.6(3) . . ?
N4 C1 C2 109.5(3) . . ?
N4 C1 P1 124.8(3) . . ?
C2 C1 P1 121.6(3) . . ?
C14 C18 C19 113.0(3) . . ?
C14 C18 C20 109.9(3) . . ?
C19 C18 C20 111.1(3) . . ?
C14 C18 H18 107.5 . . ?
C19 C18 H18 107.5 . . ?
C20 C18 H18 107.5 . . ?
C11 C10 C9 117.6(4) . . ?
C11 C10 C15 118.3(4) . . ?
C9 C10 C15 124.1(3) . . ?
C13 C14 C9 117.7(4) . . ?
C13 C14 C18 118.5(4) . . ?
C9 C14 C18 123.7(3) . . ?
C10 C15 C16 111.2(3) . . ?
C10 C15 C17 111.8(3) . . ?
C16 C15 C17 108.5(3) . . ?
C10 C15 H15 108.4 . . ?
C16 C15 H15 108.4 . . ?
C17 C15 H15 108.4 . . ?
C34 C33 C32 107.1(3) . . ?
C34 C33 C37 126.0(3) . . ?
C32 C33 C37 126.5(3) . . ?
C34 C33 Ru2 72.8(2) . . ?
C32 C33 Ru2 71.1(2) . . ?
C37 C33 Ru2 126.8(3) . . ?
C2 C5 H5A 109.5 . . ?
C2 C5 H5B 109.5 . . ?
H5A C5 H5B 109.5 . . ?
C2 C5 H5C 109.5 . . ?
H5A C5 H5C 109.5 . . ?
H5B C5 H5C 109.5 . . ?
C6 C2 C5 108.9(3) . . ?
C6 C2 C1 116.2(3) . . ?
C5 C2 C1 107.6(3) . . ?
C6 C2 C3 110.2(3) . . ?
C5 C2 C3 112.5(3) . . ?
C1 C2 C3 101.3(3) . . ?
C31 C32 C33 108.2(3) . . ?
C31 C32 C36 126.5(3) . . ?
C33 C32 C36 125.3(3) . . ?
C31 C32 Ru2 70.8(2) . . ?
C33 C32 Ru2 69.9(2) . . ?
C36 C32 Ru2 124.2(3) . . ?
C34 C35 C31 107.1(3) . . ?
C34 C35 C39 125.1(3) . . ?
C31 C35 C39 127.5(3) . . ?
C34 C35 Ru2 72.3(2) . . ?
C31 C35 Ru2 70.8(2) . . ?
C39 C35 Ru2 127.3(3) . . ?
C22 C21 C25 108.5(3) . . ?
C22 C21 C26 125.8(4) . . ?
C25 C21 C26 125.7(4) . . ?
C22 C21 Ru1 71.1(2) . . ?
C25 C21 Ru1 70.0(2) . . ?
C26 C21 Ru1 125.0(3) . . ?
C24 C25 C21 107.2(3) . . ?
C24 C25 C30 126.1(3) . . ?
C21 C25 C30 126.4(3) . . ?
C24 C25 Ru1 72.0(2) . . ?
C21 C25 Ru1 71.2(2) . . ?
C30 C25 Ru1 126.9(3) . . ?
C33 C34 C35 108.8(3) . . ?
C33 C34 C38 127.1(3) . . ?
C35 C34 C38 123.5(3) . . ?
C33 C34 Ru2 69.0(2) . . ?
C35 C34 Ru2 69.3(2) . . ?
C38 C34 Ru2 134.8(3) . . ?
C32 C31 C35 108.5(3) . . ?
C32 C31 C40 126.3(4) . . ?
C35 C31 C40 125.2(4) . . ?
C32 C31 Ru2 71.0(2) . . ?
C35 C31 Ru2 70.4(2) . . ?
C40 C31 Ru2 124.0(3) . . ?
C24 C23 C22 107.7(3) . . ?
C24 C23 C28 127.1(3) . . ?
C22 C23 C28 125.0(3) . . ?
C24 C23 Ru1 72.4(2) . . ?
C22 C23 Ru1 71.7(2) . . ?
C28 C23 Ru1 126.2(3) . . ?
C23 C24 C25 108.4(3) . . ?
C23 C24 C29 125.9(3) . . ?
C25 C24 C29 125.3(3) . . ?
C23 C24 Ru1 69.1(2) . . ?
C25 C24 Ru1 69.4(2) . . ?
C29 C24 Ru1 133.1(3) . . ?
C15 C17 H17A 109.5 . . ?
C15 C17 H17B 109.5 . . ?
H17A C17 H17B 109.5 . . ?
C15 C17 H17C 109.5 . . ?
H17A C17 H17C 109.5 . . ?
H17B C17 H17C 109.5 . . ?
C4 C3 C2 108.5(3) . . ?
C4 C3 H3A 110.0 . . ?
C2 C3 H3A 110.0 . . ?
C4 C3 H3B 110.0 . . ?
C2 C3 H3B 110.0 . . ?
H3A C3 H3B 108.4 . . ?
C35 C39 H39A 109.5 . . ?
C35 C39 H39B 109.5 . . ?
H39A C39 H39B 109.5 . . ?
C35 C39 H39C 109.5 . . ?
H39A C39 H39C 109.5 . . ?
H39B C39 H39C 109.5 . . ?
C4 C8 H8A 109.5 . . ?
C4 C8 H8B 109.5 . . ?
H8A C8 H8B 109.5 . . ?
C4 C8 H8C 109.5 . . ?
H8A C8 H8C 109.5 . . ?
H8B C8 H8C 109.5 . . ?
C21 C22 C23 107.9(3) . . ?
C21 C22 C27 126.5(4) . . ?
C23 C22 C27 125.5(4) . . ?
C21 C22 Ru1 70.7(2) . . ?
C23 C22 Ru1 69.3(2) . . ?
C27 C22 Ru1 124.8(3) . . ?
C8 C4 C3 112.0(3) . . ?
C8 C4 N4 111.9(3) . . ?
C3 C4 N4 100.3(3) . . ?
C8 C4 C7 107.9(3) . . ?
C3 C4 C7 113.6(3) . . ?
N4 C4 C7 111.0(3) . . ?
C34 C38 H38A 109.5 . . ?
C34 C38 H38B 109.5 . . ?
H38A C38 H38B 109.5 . . ?
C34 C38 H38C 109.5 . . ?
H38A C38 H38C 109.5 . . ?
H38B C38 H38C 109.5 . . ?
C12 C11 C10 121.4(4) . . ?
C12 C11 H11 119.3 . . ?
C10 C11 H11 119.3 . . ?
C12 C13 C14 121.2(4) . . ?
C12 C13 H13 119.4 . . ?
C14 C13 H13 119.4 . . ?
C18 C20 H20A 109.5 . . ?
C18 C20 H20B 109.5 . . ?
H20A C20 H20B 109.5 . . ?
C18 C20 H20C 109.5 . . ?
H20A C20 H20C 109.5 . . ?
H20B C20 H20C 109.5 . . ?
C15 C16 H16A 109.5 . . ?
C15 C16 H16B 109.5 . . ?
H16A C16 H16B 109.5 . . ?
C15 C16 H16C 109.5 . . ?
H16A C16 H16C 109.5 . . ?
H16B C16 H16C 109.5 . . ?
C2 C6 H6A 109.5 . . ?
C2 C6 H6B 109.5 . . ?
H6A C6 H6B 109.5 . . ?
C2 C6 H6C 109.5 . . ?
H6A C6 H6C 109.5 . . ?
H6B C6 H6C 109.5 . . ?
C13 C12 C11 120.0(4) . . ?
C13 C12 H12 120.0 . . ?
C11 C12 H12 120.0 . . ?
C4 C7 H7A 109.5 . . ?
C4 C7 H7B 109.5 . . ?
H7A C7 H7B 109.5 . . ?
C4 C7 H7C 109.5 . . ?
H7A C7 H7C 109.5 . . ?
H7B C7 H7C 109.5 . . ?
C25 C30 H30A 109.5 . . ?
C25 C30 H30B 109.5 . . ?
H30A C30 H30B 109.5 . . ?
C25 C30 H30C 109.5 . . ?
H30A C30 H30C 109.5 . . ?
H30B C30 H30C 109.5 . . ?
C33 C37 H37A 109.5 . . ?
C33 C37 H37B 109.5 . . ?
H37A C37 H37B 109.5 . . ?
C33 C37 H37C 109.5 . . ?
H37A C37 H37C 109.5 . . ?
H37B C37 H37C 109.5 . . ?
C24 C29 H29A 109.5 . . ?
C24 C29 H29B 109.5 . . ?
H29A C29 H29B 109.5 . . ?
C24 C29 H29C 109.5 . . ?
H29A C29 H29C 109.5 . . ?
H29B C29 H29C 109.5 . . ?
C32 C36 H36A 109.5 . . ?
C32 C36 H36B 109.5 . . ?
H36A C36 H36B 109.5 . . ?
C32 C36 H36C 109.5 . . ?
H36A C36 H36C 109.5 . . ?
H36B C36 H36C 109.5 . . ?
C22 C27 H27A 109.5 . . ?
C22 C27 H27B 109.5 . . ?
H27A C27 H27B 109.5 . . ?
C22 C27 H27C 109.5 . . ?
H27A C27 H27C 109.5 . . ?
H27B C27 H27C 109.5 . . ?
C21 C26 H26A 109.5 . . ?
C21 C26 H26B 109.5 . . ?
H26A C26 H26B 109.5 . . ?
C21 C26 H26C 109.5 . . ?
H26A C26 H26C 109.5 . . ?
H26B C26 H26C 109.5 . . ?
C31 C40 H40A 109.5 . . ?
C31 C40 H40B 109.5 . . ?
H40A C40 H40B 109.5 . . ?
C31 C40 H40C 109.5 . . ?
H40A C40 H40C 109.5 . . ?
H40B C40 H40C 109.5 . . ?
C18 C19 H19A 109.5 . . ?
C18 C19 H19B 109.5 . . ?
H19A C19 H19B 109.5 . . ?
C18 C19 H19C 109.5 . . ?
H19A C19 H19C 109.5 . . ?
H19B C19 H19C 109.5 . . ?
C23 C28 H28A 109.5 . . ?
C23 C28 H28B 109.5 . . ?
H28A C28 H28B 109.5 . . ?
C23 C28 H28C 109.5 . . ?
H28A C28 H28C 109.5 . . ?
H28B C28 H28C 109.5 . . ?

loop_
_geom_bond_atom_site_label_1
_geom_bond_atom_site_label_2
_geom_bond_distance
_geom_bond_site_symmetry_2
_geom_bond_publ_flag
Ru2 C33 2.157(4) . ?
Ru2 C35 2.167(4) . ?
Ru2 C31 2.171(4) . ?
Ru2 C32 2.173(4) . ?
Ru2 C34 2.206(4) . ?
Ru2 P2 2.3292(10) . ?
Ru2 Cl3 2.4597(11) . ?
Ru2 Cl4 2.4867(10) . ?
Ru2 Ru1 2.7340(5) . ?
Ru1 C23 2.143(4) . ?
Ru1 C25 2.153(4) . ?
Ru1 C21 2.169(4) . ?
Ru1 C22 2.175(4) . ?
Ru1 C24 2.187(4) . ?
Ru1 P2 2.3283(11) . ?
Ru1 Cl3 2.4561(10) . ?
Ru1 Cl4 2.4749(10) . ?
Cl1 P3 2.0492(15) . ?
Cl2 P3 2.0385(14) . ?
P2 N1 1.608(3) . ?
P2 N2 1.658(3) . ?
P3 N3 1.561(3) . ?
P3 N2 1.571(3) . ?
P1 N1 1.635(3) . ?
P1 N3 1.652(3) . ?
P1 C1 1.761(4) . ?
N4 C1 1.346(4) . ?
N4 C9 1.450(4) . ?
N4 C4 1.525(4) . ?
C9 C10 1.406(5) . ?
C9 C14 1.406(5) . ?
C1 C2 1.536(5) . ?
C18 C14 1.510(6) . ?
C18 C19 1.525(5) . ?
C18 C20 1.527(5) . ?
C18 H18 0.9800 . ?
C10 C11 1.390(5) . ?
C10 C15 1.513(5) . ?
C14 C13 1.395(6) . ?
C15 C16 1.535(5) . ?
C15 C17 1.539(5) . ?
C15 H15 0.9800 . ?
C33 C34 1.428(5) . ?
C33 C32 1.448(5) . ?
C33 C37 1.500(5) . ?
C5 C2 1.530(5) . ?
C5 H5A 0.9600 . ?
C5 H5B 0.9600 . ?
C5 H5C 0.9600 . ?
C2 C6 1.530(5) . ?
C2 C3 1.539(5) . ?
C32 C31 1.422(5) . ?
C32 C36 1.499(5) . ?
C35 C34 1.436(5) . ?
C35 C31 1.441(5) . ?
C35 C39 1.491(5) . ?
C21 C22 1.423(5) . ?
C21 C25 1.437(5) . ?
C21 C26 1.503(5) . ?
C25 C24 1.436(5) . ?
C25 C30 1.503(5) . ?
C34 C38 1.483(5) . ?
C31 C40 1.503(5) . ?
C23 C24 1.428(5) . ?
C23 C22 1.439(5) . ?
C23 C28 1.509(5) . ?
C24 C29 1.491(5) . ?
C17 H17A 0.9600 . ?
C17 H17B 0.9600 . ?
C17 H17C 0.9600 . ?
C3 C4 1.521(5) . ?
C3 H3A 0.9700 . ?
C3 H3B 0.9700 . ?
C39 H39A 0.9600 . ?
C39 H39B 0.9600 . ?
C39 H39C 0.9600 . ?
C8 C4 1.519(5) . ?
C8 H8A 0.9600 . ?
C8 H8B 0.9600 . ?
C8 H8C 0.9600 . ?
C22 C27 1.491(6) . ?
C4 C7 1.527(5) . ?
C38 H38A 0.9600 . ?
C38 H38B 0.9600 . ?
C38 H38C 0.9600 . ?
C11 C12 1.387(6) . ?
C11 H11 0.9300 . ?
C13 C12 1.376(6) . ?
C13 H13 0.9300 . ?
C20 H20A 0.9600 . ?
C20 H20B 0.9600 . ?
C20 H20C 0.9600 . ?
C16 H16A 0.9600 . ?
C16 H16B 0.9600 . ?
C16 H16C 0.9600 . ?
C6 H6A 0.9600 . ?
C6 H6B 0.9600 . ?
C6 H6C 0.9600 . ?
C12 H12 0.9300 . ?
C7 H7A 0.9600 . ?
C7 H7B 0.9600 . ?
C7 H7C 0.9600 . ?
C30 H30A 0.9600 . ?
C30 H30B 0.9600 . ?
C30 H30C 0.9600 . ?
C37 H37A 0.9600 . ?
C37 H37B 0.9600 . ?
C37 H37C 0.9600 . ?
C29 H29A 0.9600 . ?
C29 H29B 0.9600 . ?
C29 H29C 0.9600 . ?
C36 H36A 0.9600 . ?
C36 H36B 0.9600 . ?
C36 H36C 0.9600 . ?
C27 H27A 0.9600 . ?
C27 H27B 0.9600 . ?
C27 H27C 0.9600 . ?
C26 H26A 0.9600 . ?
C26 H26B 0.9600 . ?
C26 H26C 0.9600 . ?
C40 H40A 0.9600 . ?
C40 H40B 0.9600 . ?
C40 H40C 0.9600 . ?
C19 H19A 0.9600 . ?
C19 H19B 0.9600 . ?
C19 H19C 0.9600 . ?
C28 H28A 0.9600 . ?
C28 H28B 0.9600 . ?
C28 H28C 0.9600 . ?

loop_
_geom_torsion_atom_site_label_1
_geom_torsion_atom_site_label_2
_geom_torsion_atom_site_label_3
_geom_torsion_atom_site_label_4
_geom_torsion
_geom_torsion_site_symmetry_1
_geom_torsion_site_symmetry_2
_geom_torsion_site_symmetry_3
_geom_torsion_site_symmetry_4
_geom_torsion_publ_flag
N2 P3 N3 P1 15.2(3) . . . . ?
Cl2 P3 N3 P1 143.78(17) . . . . ?
Cl1 P3 N3 P1 -111.99(19) . . . . ?
N1 P1 N3 P3 -30.9(3) . . . . ?
C1 P1 N3 P3 -160.1(2) . . . . ?
N3 P3 N2 P2 2.0(3) . . . . ?
Cl2 P3 N2 P2 -125.69(19) . . . . ?
Cl1 P3 N2 P2 129.82(19) . . . . ?
N1 P2 N2 P3 -1.6(3) . . . . ?
Ru1 P2 N2 P3 138.06(17) . . . . ?
Ru2 P2 N2 P3 -141.70(17) . . . . ?
N2 P2 N1 P1 -17.0(3) . . . . ?
Ru1 P2 N1 P1 -155.29(16) . . . . ?
Ru2 P2 N1 P1 120.72(19) . . . . ?
N3 P1 N1 P2 33.2(3) . . . . ?
C1 P1 N1 P2 160.9(2) . . . . ?
C1 N4 C9 C10 -90.3(4) . . . . ?
C4 N4 C9 C10 89.1(4) . . . . ?
C1 N4 C9 C14 87.3(4) . . . . ?
C4 N4 C9 C14 -93.2(4) . . . . ?
C9 N4 C1 C2 -176.9(3) . . . . ?
C4 N4 C1 C2 3.6(4) . . . . ?
C9 N4 C1 P1 25.6(5) . . . . ?
C4 N4 C1 P1 -153.9(3) . . . . ?
N1 P1 C1 N4 -167.2(3) . . . . ?
N3 P1 C1 N4 -38.2(4) . . . . ?
N1 P1 C1 C2 37.9(4) . . . . ?
N3 P1 C1 C2 166.9(3) . . . . ?
C14 C9 C10 C11 1.8(5) . . . . ?
N4 C9 C10 C11 179.4(3) . . . . ?
C14 C9 C10 C15 -174.8(3) . . . . ?
N4 C9 C10 C15 2.7(5) . . . . ?
C10 C9 C14 C13 -2.5(5) . . . . ?
N4 C9 C14 C13 179.9(3) . . . . ?
C10 C9 C14 C18 173.0(3) . . . . ?
N4 C9 C14 C18 -4.6(5) . . . . ?
C19 C18 C14 C13 -57.4(5) . . . . ?
C20 C18 C14 C13 67.3(4) . . . . ?
C19 C18 C14 C9 127.1(4) . . . . ?
C20 C18 C14 C9 -108.2(4) . . . . ?
C11 C10 C15 C16 -60.7(4) . . . . ?
C9 C10 C15 C16 116.0(4) . . . . ?
C11 C10 C15 C17 60.7(4) . . . . ?
C9 C10 C15 C17 -122.6(4) . . . . ?
N4 C1 C2 C6 -136.9(3) . . . . ?
P1 C1 C2 C6 21.5(5) . . . . ?
N4 C1 C2 C5 100.7(3) . . . . ?
P1 C1 C2 C5 -100.9(3) . . . . ?
N4 C1 C2 C3 -17.5(4) . . . . ?
P1 C1 C2 C3 140.9(3) . . . . ?
C34 C33 C32 C31 -3.6(4) . . . . ?
C37 C33 C32 C31 -176.9(4) . . . . ?
Ru2 C33 C32 C31 60.8(3) . . . . ?
C34 C33 C32 C36 177.4(4) . . . . ?
C37 C33 C32 C36 4.0(6) . . . . ?
Ru2 C33 C32 C36 -118.3(4) . . . . ?
C34 C33 C32 Ru2 -64.3(3) . . . . ?
C37 C33 C32 Ru2 122.3(4) . . . . ?
C22 C21 C25 C24 -2.4(4) . . . . ?
C26 C21 C25 C24 177.3(4) . . . . ?
Ru1 C21 C25 C24 -63.4(3) . . . . ?
C22 C21 C25 C30 -176.6(4) . . . . ?
C26 C21 C25 C30 3.2(6) . . . . ?
Ru1 C21 C25 C30 122.5(4) . . . . ?
C22 C21 C25 Ru1 60.9(3) . . . . ?
C26 C21 C25 Ru1 -119.3(4) . . . . ?
C32 C33 C34 C35 5.2(4) . . . . ?
C37 C33 C34 C35 178.6(4) . . . . ?
Ru2 C33 C34 C35 -58.0(3) . . . . ?
C32 C33 C34 C38 -165.8(4) . . . . ?
C37 C33 C34 C38 7.6(6) . . . . ?
Ru2 C33 C34 C38 131.1(4) . . . . ?
C32 C33 C34 Ru2 63.2(3) . . . . ?
C37 C33 C34 Ru2 -123.4(4) . . . . ?
C31 C35 C34 C33 -4.8(4) . . . . ?
C39 C35 C34 C33 -178.6(4) . . . . ?
Ru2 C35 C34 C33 57.8(3) . . . . ?
C31 C35 C34 C38 166.5(3) . . . . ?
C39 C35 C34 C38 -7.3(6) . . . . ?
Ru2 C35 C34 C38 -130.8(4) . . . . ?
C31 C35 C34 Ru2 -62.6(3) . . . . ?
C39 C35 C34 Ru2 123.6(4) . . . . ?
C33 C32 C31 C35 0.6(4) . . . . ?
C36 C32 C31 C35 179.7(4) . . . . ?
Ru2 C32 C31 C35 60.7(3) . . . . ?
C33 C32 C31 C40 -178.9(4) . . . . ?
C36 C32 C31 C40 0.2(7) . . . . ?
Ru2 C32 C31 C40 -118.7(4) . . . . ?
C33 C32 C31 Ru2 -60.1(3) . . . . ?
C36 C32 C31 Ru2 118.9(4) . . . . ?
C34 C35 C31 C32 2.6(4) . . . . ?
C39 C35 C31 C32 176.2(4) . . . . ?
Ru2 C35 C31 C32 -61.1(3) . . . . ?
C34 C35 C31 C40 -177.9(4) . . . . ?
C39 C35 C31 C40 -4.3(6) . . . . ?
Ru2 C35 C31 C40 118.4(4) . . . . ?
C34 C35 C31 Ru2 63.6(3) . . . . ?
C39 C35 C31 Ru2 -122.7(4) . . . . ?
C22 C23 C24 C25 -5.1(4) . . . . ?
C28 C23 C24 C25 -179.1(4) . . . . ?
Ru1 C23 C24 C25 58.4(3) . . . . ?
C22 C23 C24 C29 167.7(4) . . . . ?
C28 C23 C24 C29 -6.3(7) . . . . ?
Ru1 C23 C24 C29 -128.8(4) . . . . ?
C22 C23 C24 Ru1 -63.5(3) . . . . ?
C28 C23 C24 Ru1 122.5(4) . . . . ?
C21 C25 C24 C23 4.6(4) . . . . ?
C30 C25 C24 C23 178.8(4) . . . . ?
Ru1 C25 C24 C23 -58.2(3) . . . . ?
C21 C25 C24 C29 -168.2(4) . . . . ?
C30 C25 C24 C29 6.0(6) . . . . ?
Ru1 C25 C24 C29 128.9(4) . . . . ?
C21 C25 C24 Ru1 62.9(3) . . . . ?
C30 C25 C24 Ru1 -123.0(4) . . . . ?
C6 C2 C3 C4 148.8(3) . . . . ?
C5 C2 C3 C4 -89.4(4) . . . . ?
C1 C2 C3 C4 25.1(4) . . . . ?
C25 C21 C22 C23 -0.7(4) . . . . ?
C26 C21 C22 C23 179.6(4) . . . . ?
Ru1 C21 C22 C23 59.6(3) . . . . ?
C25 C21 C22 C27 -179.7(4) . . . . ?
C26 C21 C22 C27 0.5(7) . . . . ?
Ru1 C21 C22 C27 -119.5(4) . . . . ?
C25 C21 C22 Ru1 -60.2(3) . . . . ?
C26 C21 C22 Ru1 120.0(4) . . . . ?
C24 C23 C22 C21 3.5(4) . . . . ?
C28 C23 C22 C21 177.7(4) . . . . ?
Ru1 C23 C22 C21 -60.4(3) . . . . ?
C24 C23 C22 C27 -177.4(4) . . . . ?
C28 C23 C22 C27 -3.3(6) . . . . ?
Ru1 C23 C22 C27 118.6(4) . . . . ?
C24 C23 C22 Ru1 63.9(3) . . . . ?
C28 C23 C22 Ru1 -121.9(4) . . . . ?
C2 C3 C4 C8 -141.7(3) . . . . ?
C2 C3 C4 N4 -22.9(4) . . . . ?
C2 C3 C4 C7 95.6(4) . . . . ?
C1 N4 C4 C8 131.0(3) . . . . ?
C9 N4 C4 C8 -48.5(4) . . . . ?
C1 N4 C4 C3 12.0(4) . . . . ?
C9 N4 C4 C3 -167.5(3) . . . . ?
C1 N4 C4 C7 -108.4(4) . . . . ?
C9 N4 C4 C7 72.1(4) . . . . ?
C9 C10 C11 C12 0.4(5) . . . . ?
C15 C10 C11 C12 177.3(3) . . . . ?
C9 C14 C13 C12 1.1(6) . . . . ?
C18 C14 C13 C12 -174.7(4) . . . . ?
C14 C13 C12 C11 1.1(6) . . . . ?
C10 C11 C12 C13 -1.8(6) . . . . ?
